data_7237554
loop_
_publ_author_name
'Mullin, William J.'
'Pawle, Robert H.'
'Sharber, Seth A.'
'M\"uller, Peter'
'Thomas, Samuel W.'

_publ_section_title
;
 Programmed twisting of phenylene--ethynylene linkages from aromatic
 stacking interactions
;
_journal_issue 5
_journal_name_full 'Journal of Materials Chemistry C'
_journal_page_first 1198
_journal_paper_doi 10.1039/C8TC05612A
_journal_volume 7
_journal_year 2019
_chemical_formula_sum 'C47 H24 F10 O4'
_chemical_formula_weight 842.66
_space_group_crystal_system triclinic
_space_group_IT_number 2
_space_group_name_Hall '-P 1'
_space_group_name_H-M_alt 'P -1'
_atom_sites_solution_hydrogens geom
_audit_creation_method SHELXL-2017/1
_audit_update_record
;
2018-10-24 deposited with the CCDC.
2018-12-18 downloaded from the CCDC.
;
_cell_angle_alpha 108.224(2)
_cell_angle_beta 95.725(2)
_cell_angle_gamma 115.411(2)
_cell_formula_units_Z 2
_cell_length_a 11.3978(11)
_cell_length_b 13.2721(12)
_cell_length_c 14.4774(14)
_cell_measurement_reflns_used 9960
_cell_measurement_temperature 100(2)
_cell_measurement_theta_max 29.43
_cell_measurement_theta_min 2.21
_cell_volume 1807.7(3)
_computing_structure_refinement 'SHELXL-2017/1 (Sheldrick, 2017)'
_computing_structure_solution 'SHELXT 2014/5 (Sheldrick, 2014)'
_diffrn_ambient_temperature 100(2)
_diffrn_measured_fraction_theta_full 0.999
_diffrn_measured_fraction_theta_max 0.992
_diffrn_measurement_device_type 'Bruker APEX-II CCD'
_diffrn_measurement_method '\f and \w scans'
_diffrn_radiation_type MoK\a
_diffrn_radiation_wavelength 0.71073
_diffrn_reflns_av_R_equivalents 0.0388
_diffrn_reflns_av_unetI/netI 0.0376
_diffrn_reflns_Laue_measured_fraction_full 0.999
_diffrn_reflns_Laue_measured_fraction_max 0.992
_diffrn_reflns_limit_h_max 15
_diffrn_reflns_limit_h_min -15
_diffrn_reflns_limit_k_max 18
_diffrn_reflns_limit_k_min -18
_diffrn_reflns_limit_l_max 20
_diffrn_reflns_limit_l_min -20
_diffrn_reflns_number 39050
_diffrn_reflns_point_group_measured_fraction_full 0.999
_diffrn_reflns_point_group_measured_fraction_max 0.992
_diffrn_reflns_theta_full 25.242
_diffrn_reflns_theta_max 29.550
_diffrn_reflns_theta_min 1.539
_exptl_absorpt_coefficient_mu 0.133
_exptl_absorpt_correction_T_max .7459
_exptl_absorpt_correction_T_min .6954
_exptl_absorpt_correction_type multi-scan
_exptl_crystal_density_diffrn 1.548
_exptl_crystal_description Prism
_exptl_crystal_F_000 856
_exptl_crystal_size_max 0.250
_exptl_crystal_size_mid 0.150
_exptl_crystal_size_min 0.075
_refine_diff_density_max 0.487
_refine_diff_density_min -0.316
_refine_diff_density_rms 0.072
_refine_ls_extinction_method none
_refine_ls_goodness_of_fit_ref 1.053
_refine_ls_hydrogen_treatment constr
_refine_ls_matrix_type full
_refine_ls_number_parameters 562
_refine_ls_number_reflns 10037
_refine_ls_number_restraints 0
_refine_ls_restrained_S_all 1.053
_refine_ls_R_factor_all 0.0777
_refine_ls_R_factor_gt 0.0491
_refine_ls_shift/su_max 0.000
_refine_ls_shift/su_mean 0.000
_refine_ls_structure_factor_coef Fsqd
_refine_ls_weighting_details 'w=1/[\s^2^(Fo^2^)+(0.0748P)^2^+0.5207P] where P=(Fo^2^+2Fc^2^)/3'
_refine_ls_weighting_scheme calc
_refine_ls_wR_factor_gt 0.1212
_refine_ls_wR_factor_ref 0.1427
_reflns_Friedel_coverage 0.000
_reflns_number_gt 7224
_reflns_number_total 10037
_reflns_threshold_expression 'I > 2\s(I)'
_cod_data_source_file c8tc05612a2.cif
_cod_data_source_block WM104_1_0m_a_a_a
_cod_database_code 7237554
_shelx_shelxl_version_number 2017/1
_shelx_space_group_comment
;
The symmetry employed for this shelxl refinement is uniquely defined
by the following loop, which should always be used as a source of
symmetry information in preference to the above space-group names.
They are only intended as comments.
;
_shelx_estimated_absorpt_t_min 0.968
_shelx_estimated_absorpt_t_max 0.990

loop_
_space_group_symop_operation_xyz
'x, y, z'
'-x, -y, -z'

loop_
_atom_site_label
_atom_site_type_symbol
_atom_site_fract_x
_atom_site_fract_y
_atom_site_fract_z
_atom_site_U_iso_or_equiv
_atom_site_adp_type
_atom_site_occupancy
_atom_site_site_symmetry_order
_atom_site_calc_flag
_atom_site_refinement_flags_posn
_atom_site_refinement_flags_adp
_atom_site_refinement_flags_occupancy
_atom_site_disorder_assembly
_atom_site_disorder_group
F001 F 0.14016(11) 0.55036(10) 0.77097(8) 0.0345(3) Uani 1 1 d . . . . .
F002 F 0.12077(12) 0.54339(9) 0.95366(8) 0.0364(3) Uani 1 1 d . . . . .
F003 F 0.03116(12) 0.33059(10) 0.97638(8) 0.0349(3) Uani 1 1 d . . . . .
F004 F 0.81154(11) 1.30513(11) 0.35765(10) 0.0383(3) Uani 1 1 d . . . . .
F005 F 0.92083(12) 1.02303(9) 0.41617(8) 0.0350(3) Uani 1 1 d . . . . .
F006 F 1.17067(11) 1.14609(11) 0.39902(9) 0.0402(3) Uani 1 1 d . . . . .
O007 O 0.05053(11) 0.08355(10) 0.84150(10) 0.0264(3) Uani 1 1 d . . . . .
F008 F 0.06434(15) 0.34321(12) 0.60910(8) 0.0486(3) Uani 1 1 d . . . . .
F009 F 1.24259(11) 1.35041(12) 0.36239(11) 0.0485(3) Uani 1 1 d . . . . .
O00A O 0.71153(14) 1.16874(11) 0.48983(9) 0.0305(3) Uani 1 1 d . . . . .
F00B F 1.06402(13) 1.43031(13) 0.34352(12) 0.0549(4) Uani 1 1 d . . . . .
F00C F -0.03085(17) 0.13006(11) 0.63013(9) 0.0564(4) Uani 1 1 d . . . . .
O00D O -0.09413(13) -0.07672(13) 0.86674(12) 0.0399(4) Uani 1 1 d . . . . .
C00E C 0.45810(15) 0.50402(13) 0.79963(11) 0.0152(3) Uani 1 1 d . . . . .
C00F C 0.25613(15) 0.01853(13) 0.85878(11) 0.0160(3) Uani 1 1 d . . . . .
C00G C 0.57482(15) 0.81218(13) 0.80221(12) 0.0170(3) Uani 1 1 d . . . . .
H00G H 0.614171 0.873882 0.868621 0.020 Uiso 1 1 calc R U . . .
C00H C 0.43002(15) 0.48334(13) 0.69696(11) 0.0160(3) Uani 1 1 d . . . . .
C00I C 0.52968(15) 0.63912(13) 0.86601(11) 0.0152(3) Uani 1 1 d . . . . .
C00J C 0.32439(15) 0.19004(13) 0.78781(11) 0.0176(3) Uani 1 1 d . . . . .
C00K C 0.29052(15) 0.11195(13) 0.82000(11) 0.0165(3) Uani 1 1 d . . . . .
C00L C 0.47205(15) 0.60072(13) 0.68891(11) 0.0162(3) Uani 1 1 d . . . . .
C00M C 0.42267(15) 0.40802(13) 0.82937(11) 0.0167(3) Uani 1 1 d . . . . .
H00M H 0.439724 0.422372 0.899123 0.020 Uiso 1 1 calc R U . . .
C00N C 0.13096(15) -0.04022(13) 0.87875(11) 0.0174(3) Uani 1 1 d . . . . .
C00O C 0.56215(15) 0.84163(14) 0.71805(12) 0.0177(3) Uani 1 1 d . . . . .
C00P C 0.46168(16) 0.62991(14) 0.60530(12) 0.0193(3) Uani 1 1 d . . . . .
H00P H 0.424251 0.568226 0.538896 0.023 Uiso 1 1 calc R U . . .
C00Q C 0.01721(16) -0.01477(14) 0.86248(12) 0.0211(3) Uani 1 1 d . . . . .
C00R C 0.52911(15) 0.69191(13) 0.78687(11) 0.0153(3) Uani 1 1 d . . . . .
C00S C 0.66290(15) 1.18070(13) 0.73585(12) 0.0178(3) Uani 1 1 d . . . . .
C00T C 0.36121(15) 0.28896(13) 0.75556(11) 0.0175(3) Uani 1 1 d . . . . .
C00U C 0.60245(15) 0.96415(14) 0.73074(12) 0.0193(3) Uani 1 1 d . . . . .
C00V C 0.67574(15) 0.68270(14) 0.92199(12) 0.0194(3) Uani 1 1 d . . . . .
H00A H 0.722898 0.660559 0.872958 0.029 Uiso 1 1 calc R U . . .
H00B H 0.674607 0.644135 0.969863 0.029 Uiso 1 1 calc R U . . .
H00C H 0.722610 0.771117 0.958762 0.029 Uiso 1 1 calc R U . . .
C00W C 0.37113(16) 0.36599(14) 0.62338(12) 0.0201(3) Uani 1 1 d . . . . .
H00W H 0.354146 0.352187 0.553739 0.024 Uiso 1 1 calc R U . . .
C00X C 0.45341(16) 0.67137(14) 0.94103(11) 0.0188(3) Uani 1 1 d . . . . .
H00D H 0.363178 0.648822 0.903988 0.028 Uiso 1 1 calc R U . . .
H00E H 0.502918 0.758909 0.982142 0.028 Uiso 1 1 calc R U . . .
H00F H 0.445237 0.627051 0.985065 0.028 Uiso 1 1 calc R U . . .
C00Y C 0.35191(16) -0.01789(14) 0.87537(12) 0.0198(3) Uani 1 1 d . . . . .
H00Y H 0.436756 0.020939 0.862604 0.024 Uiso 1 1 calc R U . . .
C00Z C 0.85850(16) 1.16015(15) 0.38607(12) 0.0217(3) Uani 1 1 d . . . . .
C010 C 0.50673(16) 0.75022(14) 0.62022(12) 0.0200(3) Uani 1 1 d . . . . .
H010 H 0.500005 0.771025 0.563555 0.024 Uiso 1 1 calc R U . . .
C011 C 0.68201(16) 1.21052(14) 0.65110(12) 0.0206(3) Uani 1 1 d . . . . .
C012 C 0.67640(16) 1.27007(14) 0.82537(12) 0.0212(3) Uani 1 1 d . . . . .
H012 H 0.665474 1.252086 0.883526 0.025 Uiso 1 1 calc R U . . .
C013 C 0.63115(15) 1.06319(14) 0.73322(12) 0.0190(3) Uani 1 1 d . . . . .
C014 C 0.33729(17) 0.26891(14) 0.65277(12) 0.0208(3) Uani 1 1 d . . . . .
H014 H 0.297741 0.188572 0.602890 0.025 Uiso 1 1 calc R U . . .
C015 C 0.70546(17) 1.38440(15) 0.83033(13) 0.0238(3) Uani 1 1 d . . . . .
H015 H 0.714354 1.444163 0.891781 0.029 Uiso 1 1 calc R U . . .
C016 C 0.72163(17) 1.41226(15) 0.74675(14) 0.0248(3) Uani 1 1 d . . . . .
H016 H 0.740370 1.490600 0.750365 0.030 Uiso 1 1 calc R U . . .
C017 C 0.95269(17) 1.12238(15) 0.39661(12) 0.0235(3) Uani 1 1 d . . . . .
C018 C 0.32545(18) -0.10928(15) 0.90998(13) 0.0253(3) Uani 1 1 d . . . . .
H018 H 0.391959 -0.132603 0.920695 0.030 Uiso 1 1 calc R U . . .
C019 C 0.71051(18) 1.32598(15) 0.65773(13) 0.0246(3) Uani 1 1 d . . . . .
H019 H 0.722434 1.345644 0.600423 0.030 Uiso 1 1 calc R U . . .
C01A C 0.08428(17) 0.44038(15) 0.87399(13) 0.0240(3) Uani 1 1 d . . . . .
C01B C 0.03756(17) 0.33117(15) 0.88436(13) 0.0232(3) Uani 1 1 d . . . . .
C01C C 0.10647(18) -0.13243(14) 0.91355(13) 0.0237(3) Uani 1 1 d . . . . .
H01C H 0.022156 -0.172065 0.926750 0.028 Uiso 1 1 calc R U . . .
C01D C 0.20233(19) -0.16707(15) 0.92913(14) 0.0275(4) Uani 1 1 d . . . . .
H01D H 0.184118 -0.230008 0.952792 0.033 Uiso 1 1 calc R U . . .
C01E C -0.00339(16) 0.22309(15) 0.80357(13) 0.0233(3) Uani 1 1 d . . . . .
C01F C 1.08149(18) 1.18462(17) 0.38820(13) 0.0284(4) Uani 1 1 d . . . . .
C01G C 0.89876(17) 1.26446(16) 0.36772(13) 0.0261(4) Uani 1 1 d . . . . .
C01H C 0.09386(17) 0.44467(15) 0.78126(13) 0.0252(3) Uani 1 1 d . . . . .
C01I C -0.06076(17) 0.10424(15) 0.81552(15) 0.0270(4) Uani 1 1 d . . . . .
H01A H -0.107510 0.107378 0.869586 0.032 Uiso 1 1 calc R U . . .
H01B H -0.126633 0.037656 0.751684 0.032 Uiso 1 1 calc R U . . .
C01J C 0.71920(18) 1.09438(16) 0.39619(13) 0.0272(4) Uani 1 1 d . . . . .
H01E H 0.651363 1.080435 0.338564 0.033 Uiso 1 1 calc R U . . .
H01F H 0.700986 1.014657 0.396779 0.033 Uiso 1 1 calc R U . . .
C01K C 1.11809(18) 1.28781(18) 0.36992(15) 0.0320(4) Uani 1 1 d . . . . .
C01L C 0.0560(2) 0.33921(18) 0.69929(13) 0.0307(4) Uani 1 1 d . . . . .
C01M C 1.02714(19) 1.32872(18) 0.36022(15) 0.0327(4) Uani 1 1 d . . . . .
C01N C 0.0082(2) 0.23085(16) 0.71167(14) 0.0314(4) Uani 1 1 d . . . . .
C01O C 0.6751(2) 1.11981(16) 0.55577(14) 0.0309(4) Uani 1 1 d . . . . .
O01P O 0.6901(17) 1.0316(9) 0.5507(5) 0.050(3) Uani 0.48(2) 1 d . . P A 1
O01Q O 0.6064(12) 1.0087(3) 0.5292(4) 0.043(2) Uani 0.52(2) 1 d . . P A 2

loop_
_atom_site_aniso_label
_atom_site_aniso_U_11
_atom_site_aniso_U_22
_atom_site_aniso_U_33
_atom_site_aniso_U_23
_atom_site_aniso_U_13
_atom_site_aniso_U_12
F001 0.0415(6) 0.0289(6) 0.0357(6) 0.0197(5) 0.0054(5) 0.0156(5)
F002 0.0544(7) 0.0205(5) 0.0300(6) 0.0069(4) 0.0151(5) 0.0161(5)
F003 0.0489(7) 0.0282(6) 0.0317(6) 0.0154(5) 0.0213(5) 0.0177(5)
F004 0.0307(6) 0.0425(7) 0.0572(8) 0.0315(6) 0.0163(5) 0.0216(5)
F005 0.0446(7) 0.0244(5) 0.0319(6) 0.0094(4) 0.0036(5) 0.0161(5)
F006 0.0296(6) 0.0406(7) 0.0401(7) 0.0005(5) -0.0031(5) 0.0217(5)
O007 0.0175(5) 0.0194(6) 0.0453(8) 0.0160(5) 0.0071(5) 0.0095(5)
F008 0.0787(10) 0.0515(8) 0.0196(6) 0.0151(5) 0.0057(6) 0.0360(7)
F009 0.0221(6) 0.0541(8) 0.0636(9) 0.0258(7) 0.0173(6) 0.0108(5)
O00A 0.0473(8) 0.0187(6) 0.0284(7) 0.0115(5) 0.0240(6) 0.0142(6)
F00B 0.0393(7) 0.0530(8) 0.0919(11) 0.0567(8) 0.0272(7) 0.0174(6)
F00C 0.0971(11) 0.0343(7) 0.0253(6) -0.0008(5) -0.0008(7) 0.0339(7)
O00D 0.0223(6) 0.0385(8) 0.0691(10) 0.0349(8) 0.0183(6) 0.0126(6)
C00E 0.0159(7) 0.0134(6) 0.0162(7) 0.0063(5) 0.0040(5) 0.0067(5)
C00F 0.0202(7) 0.0107(6) 0.0142(7) 0.0043(5) 0.0040(5) 0.0058(6)
C00G 0.0193(7) 0.0144(7) 0.0187(7) 0.0082(6) 0.0063(6) 0.0079(6)
C00H 0.0182(7) 0.0142(7) 0.0171(7) 0.0083(5) 0.0054(5) 0.0076(6)
C00I 0.0189(7) 0.0131(6) 0.0147(7) 0.0071(5) 0.0039(5) 0.0077(6)
C00J 0.0183(7) 0.0146(7) 0.0172(7) 0.0054(6) 0.0038(6) 0.0066(6)
C00K 0.0171(7) 0.0135(6) 0.0167(7) 0.0051(5) 0.0039(5) 0.0064(6)
C00L 0.0183(7) 0.0147(7) 0.0181(7) 0.0091(6) 0.0064(6) 0.0081(6)
C00M 0.0193(7) 0.0161(7) 0.0149(7) 0.0073(6) 0.0036(5) 0.0084(6)
C00N 0.0202(7) 0.0131(7) 0.0173(7) 0.0060(5) 0.0049(6) 0.0068(6)
C00O 0.0168(7) 0.0169(7) 0.0250(8) 0.0129(6) 0.0088(6) 0.0090(6)
C00P 0.0233(8) 0.0197(7) 0.0170(7) 0.0098(6) 0.0064(6) 0.0104(6)
C00Q 0.0209(8) 0.0172(7) 0.0234(8) 0.0080(6) 0.0062(6) 0.0078(6)
C00R 0.0164(7) 0.0157(7) 0.0172(7) 0.0093(6) 0.0056(5) 0.0086(6)
C00S 0.0168(7) 0.0160(7) 0.0239(8) 0.0114(6) 0.0073(6) 0.0080(6)
C00T 0.0190(7) 0.0152(7) 0.0202(7) 0.0097(6) 0.0056(6) 0.0080(6)
C00U 0.0184(7) 0.0212(7) 0.0239(8) 0.0140(6) 0.0085(6) 0.0104(6)
C00V 0.0202(7) 0.0167(7) 0.0202(7) 0.0073(6) 0.0035(6) 0.0086(6)
C00W 0.0260(8) 0.0168(7) 0.0151(7) 0.0072(6) 0.0034(6) 0.0082(6)
C00X 0.0237(8) 0.0184(7) 0.0173(7) 0.0091(6) 0.0065(6) 0.0111(6)
C00Y 0.0222(8) 0.0181(7) 0.0222(8) 0.0098(6) 0.0096(6) 0.0105(6)
C00Z 0.0226(8) 0.0222(8) 0.0146(7) 0.0049(6) 0.0050(6) 0.0076(6)
C010 0.0232(8) 0.0221(8) 0.0221(8) 0.0151(6) 0.0087(6) 0.0124(6)
C011 0.0251(8) 0.0175(7) 0.0235(8) 0.0109(6) 0.0101(6) 0.0114(6)
C012 0.0237(8) 0.0213(8) 0.0228(8) 0.0119(6) 0.0107(6) 0.0114(6)
C013 0.0187(7) 0.0207(7) 0.0225(8) 0.0127(6) 0.0082(6) 0.0103(6)
C014 0.0264(8) 0.0130(7) 0.0191(7) 0.0059(6) 0.0041(6) 0.0071(6)
C015 0.0272(8) 0.0177(7) 0.0261(8) 0.0070(6) 0.0106(7) 0.0111(7)
C016 0.0298(9) 0.0163(7) 0.0351(9) 0.0140(7) 0.0152(7) 0.0129(7)
C017 0.0284(8) 0.0200(8) 0.0143(7) 0.0020(6) 0.0010(6) 0.0096(7)
C018 0.0336(9) 0.0248(8) 0.0302(9) 0.0160(7) 0.0131(7) 0.0203(7)
C019 0.0322(9) 0.0214(8) 0.0285(9) 0.0159(7) 0.0145(7) 0.0146(7)
C01A 0.0248(8) 0.0206(8) 0.0244(8) 0.0060(6) 0.0059(6) 0.0113(7)
C01B 0.0218(8) 0.0240(8) 0.0254(8) 0.0105(7) 0.0086(6) 0.0117(7)
C01C 0.0286(8) 0.0176(7) 0.0274(8) 0.0133(6) 0.0138(7) 0.0090(7)
C01D 0.0391(10) 0.0216(8) 0.0327(9) 0.0181(7) 0.0168(8) 0.0173(7)
C01E 0.0181(7) 0.0212(8) 0.0294(9) 0.0076(7) 0.0009(6) 0.0115(6)
C01F 0.0242(8) 0.0322(9) 0.0210(8) 0.0018(7) 0.0000(7) 0.0146(7)
C01G 0.0239(8) 0.0309(9) 0.0277(9) 0.0156(7) 0.0082(7) 0.0140(7)
C01H 0.0239(8) 0.0248(8) 0.0280(9) 0.0128(7) 0.0021(7) 0.0121(7)
C01I 0.0177(8) 0.0203(8) 0.0398(10) 0.0090(7) 0.0024(7) 0.0097(6)
C01J 0.0274(9) 0.0224(8) 0.0240(8) 0.0057(7) 0.0123(7) 0.0067(7)
C01K 0.0195(8) 0.0367(10) 0.0317(10) 0.0124(8) 0.0069(7) 0.0077(7)
C01L 0.0373(10) 0.0364(10) 0.0198(8) 0.0108(7) 0.0007(7) 0.0209(8)
C01M 0.0279(9) 0.0339(10) 0.0397(11) 0.0245(9) 0.0118(8) 0.0104(8)
C01N 0.0380(10) 0.0255(9) 0.0233(9) 0.0008(7) -0.0043(7) 0.0181(8)
C01O 0.0532(12) 0.0231(8) 0.0251(9) 0.0141(7) 0.0177(8) 0.0211(8)
O01P 0.108(9) 0.039(3) 0.038(2) 0.024(2) 0.039(4) 0.055(5)
O01Q 0.066(5) 0.0150(13) 0.0303(18) 0.0073(11) 0.021(2) 0.0045(16)

loop_
_atom_type_symbol
_atom_type_description
_atom_type_scat_dispersion_real
_atom_type_scat_dispersion_imag
_atom_type_scat_source
C C 0.0033 0.0016 'International Tables Vol C Tables 4.2.6.8 and 6.1.1.4'
H H 0.0000 0.0000 'International Tables Vol C Tables 4.2.6.8 and 6.1.1.4'
F F 0.0171 0.0103 'International Tables Vol C Tables 4.2.6.8 and 6.1.1.4'
O O 0.0106 0.0060 'International Tables Vol C Tables 4.2.6.8 and 6.1.1.4'

loop_
_geom_angle_atom_site_label_1
_geom_angle_atom_site_label_2
_geom_angle_atom_site_label_3
_geom_angle
C00Q O007 C01I 114.83(12)
C01O O00A C01J 117.75(14)
C00M C00E C00H 120.61(13)
C00M C00E C00I 128.15(13)
C00H C00E C00I 111.23(12)
C00Y C00F C00N 118.30(13)
C00Y C00F C00K 117.60(13)
C00N C00F C00K 124.08(14)
C00R C00G C00O 118.89(14)
C00R C00G H00G 120.6
C00O C00G H00G 120.6
C00W C00H C00E 120.34(13)
C00W C00H C00L 131.39(14)
C00E C00H C00L 108.27(13)
C00R C00I C00E 100.86(12)
C00R C00I C00X 111.73(12)
C00E C00I C00X 112.19(12)
C00R C00I C00V 110.31(12)
C00E C00I C00V 110.92(12)
C00X C00I C00V 110.49(12)
C00K C00J C00T 175.18(17)
C00J C00K C00F 177.23(16)
C00P C00L C00R 120.52(13)
C00P C00L C00H 131.33(14)
C00R C00L C00H 108.15(12)
C00E C00M C00T 119.42(13)
C00E C00M H00M 120.3
C00T C00M H00M 120.3
C01C C00N C00F 119.42(14)
C01C C00N C00Q 115.51(14)
C00F C00N C00Q 125.03(13)
C010 C00O C00G 120.11(14)
C010 C00O C00U 119.16(14)
C00G C00O C00U 120.71(14)
C010 C00P C00L 119.04(14)
C010 C00P H00P 120.5
C00L C00P H00P 120.5
O00D C00Q O007 122.96(15)
O00D C00Q C00N 123.67(15)
O007 C00Q C00N 113.37(13)
C00G C00R C00L 120.70(13)
C00G C00R C00I 127.95(14)
C00L C00R C00I 111.34(12)
C012 C00S C011 118.42(14)
C012 C00S C013 119.22(14)
C011 C00S C013 122.36(14)
C014 C00T C00M 119.79(13)
C014 C00T C00J 121.50(14)
C00M C00T C00J 118.71(13)
C013 C00U C00O 174.70(17)
C00I C00V H00A 109.5
C00I C00V H00B 109.5
H00A C00V H00B 109.5
C00I C00V H00C 109.5
H00A C00V H00C 109.5
H00B C00V H00C 109.5
C00H C00W C014 119.35(14)
C00H C00W H00W 120.3
C014 C00W H00W 120.3
C00I C00X H00D 109.5
C00I C00X H00E 109.5
H00D C00X H00E 109.5
C00I C00X H00F 109.5
H00D C00X H00F 109.5
H00E C00X H00F 109.5
C018 C00Y C00F 121.25(14)
C018 C00Y H00Y 119.4
C00F C00Y H00Y 119.4
C017 C00Z C01G 117.07(15)
C017 C00Z C01J 122.53(16)
C01G C00Z C01J 120.39(16)
C00P C010 C00O 120.72(14)
C00P C010 H010 119.6
C00O C010 H010 119.6
C019 C011 C00S 119.75(15)
C019 C011 C01O 120.12(14)
C00S C011 C01O 120.11(14)
C015 C012 C00S 120.80(15)
C015 C012 H012 119.6
C00S C012 H012 119.6
C00U C013 C00S 178.99(16)
C00W C014 C00T 120.44(14)
C00W C014 H014 119.8
C00T C014 H014 119.8
C016 C015 C012 120.48(15)
C016 C015 H015 119.8
C012 C015 H015 119.8
C015 C016 C019 119.83(15)
C015 C016 H016 120.1
C019 C016 H016 120.1
F005 C017 C00Z 120.08(15)
F005 C017 C01F 117.92(16)
C00Z C017 C01F 122.00(16)
C00Y C018 C01D 120.31(15)
C00Y C018 H018 119.8
C01D C018 H018 119.8
C016 C019 C011 120.71(15)
C016 C019 H019 119.6
C011 C019 H019 119.6
F002 C01A C01H 119.29(15)
F002 C01A C01B 120.74(15)
C01H C01A C01B 119.96(16)
F003 C01B C01A 118.36(15)
F003 C01B C01E 119.38(15)
C01A C01B C01E 122.26(16)
C01D C01C C00N 121.28(15)
C01D C01C H01C 119.4
C00N C01C H01C 119.4
C01C C01D C018 119.44(15)
C01C C01D H01D 120.3
C018 C01D H01D 120.3
C01N C01E C01B 116.21(16)
C01N C01E C01I 122.43(16)
C01B C01E C01I 121.34(16)
F006 C01F C01K 119.91(16)
F006 C01F C017 120.68(17)
C01K C01F C017 119.40(17)
F004 C01G C01M 118.79(16)
F004 C01G C00Z 119.31(15)
C01M C01G C00Z 121.90(16)
F001 C01H C01A 120.22(16)
F001 C01H C01L 120.30(16)
C01A C01H C01L 119.49(16)
O007 C01I C01E 107.50(13)
O007 C01I H01A 110.2
C01E C01I H01A 110.2
O007 C01I H01B 110.2
C01E C01I H01B 110.2
H01A C01I H01B 108.5
O00A C01J C00Z 107.70(13)
O00A C01J H01E 110.2
C00Z C01J H01E 110.2
O00A C01J H01F 110.2
C00Z C01J H01F 110.2
H01E C01J H01F 108.5
F009 C01K C01F 120.59(17)
F009 C01K C01M 119.35(18)
C01F C01K C01M 120.06(16)
F008 C01L C01H 119.50(17)
F008 C01L C01N 121.20(17)
C01H C01L C01N 119.29(17)
F00B C01M C01K 119.75(16)
F00B C01M C01G 120.68(17)
C01K C01M C01G 119.56(17)
F00C C01N C01L 117.69(17)
F00C C01N C01E 119.52(17)
C01L C01N C01E 122.77(16)
O01P C01O O00A 118.4(3)
O01Q C01O O00A 121.6(2)
O01P C01O C011 124.3(3)
O01Q C01O C011 123.7(3)
O00A C01O C011 111.18(14)

loop_
_geom_bond_atom_site_label_1
_geom_bond_atom_site_label_2
_geom_bond_distance
F001 C01H 1.3340(19)
F002 C01A 1.3426(19)
F003 C01B 1.344(2)
F004 C01G 1.335(2)
F005 C017 1.339(2)
F006 C01F 1.336(2)
O007 C00Q 1.3361(19)
O007 C01I 1.4472(19)
F008 C01L 1.334(2)
F009 C01K 1.338(2)
O00A C01O 1.319(2)
O00A C01J 1.442(2)
F00B C01M 1.338(2)
F00C C01N 1.333(2)
O00D C00Q 1.201(2)
C00E C00M 1.381(2)
C00E C00H 1.401(2)
C00E C00I 1.521(2)
C00F C00Y 1.399(2)
C00F C00N 1.413(2)
C00F C00K 1.438(2)
C00G C00R 1.382(2)
C00G C00O 1.403(2)
C00G H00G 0.9500
C00H C00W 1.390(2)
C00H C00L 1.4678(19)
C00I C00R 1.5193(19)
C00I C00X 1.528(2)
C00I C00V 1.541(2)
C00J C00K 1.198(2)
C00J C00T 1.438(2)
C00L C00P 1.390(2)
C00L C00R 1.402(2)
C00M C00T 1.405(2)
C00M H00M 0.9500
C00N C01C 1.396(2)
C00N C00Q 1.488(2)
C00O C010 1.402(2)
C00O C00U 1.430(2)
C00P C010 1.385(2)
C00P H00P 0.9500
C00S C012 1.397(2)
C00S C011 1.412(2)
C00S C013 1.428(2)
C00T C014 1.403(2)
C00U C013 1.198(2)
C00V H00A 0.9800
C00V H00B 0.9800
C00V H00C 0.9800
C00W C014 1.393(2)
C00W H00W 0.9500
C00X H00D 0.9800
C00X H00E 0.9800
C00X H00F 0.9800
C00Y C018 1.382(2)
C00Y H00Y 0.9500
C00Z C017 1.380(2)
C00Z C01G 1.381(2)
C00Z C01J 1.497(2)
C010 H010 0.9500
C011 C019 1.392(2)
C011 C01O 1.489(2)
C012 C015 1.383(2)
C012 H012 0.9500
C014 H014 0.9500
C015 C016 1.379(2)
C015 H015 0.9500
C016 C019 1.381(2)
C016 H016 0.9500
C017 C01F 1.382(3)
C018 C01D 1.386(2)
C018 H018 0.9500
C019 H019 0.9500
C01A C01H 1.374(2)
C01A C01B 1.377(2)
C01B C01E 1.382(2)
C01C C01D 1.379(2)
C01C H01C 0.9500
C01D H01D 0.9500
C01E C01N 1.381(3)
C01E C01I 1.501(2)
C01F C01K 1.370(3)
C01G C01M 1.378(2)
C01H C01L 1.376(3)
C01I H01A 0.9900
C01I H01B 0.9900
C01J H01E 0.9900
C01J H01F 0.9900
C01K C01M 1.375(3)
C01L C01N 1.380(3)
C01O O01P 1.235(4)
C01O O01Q 1.237(3)
